data_7154381
loop_
_publ_author_name
'Pujol, Alba'
'Calow, Adam D. J.'
'Batsanov, Andrei S.'
'Whiting, Andrew'

_publ_section_title
;
 One-pot catalytic asymmetric borylation of unsaturated aldehyde-derived
 imines; functionalisation to homoallylic boronate carboxylate ester
 derivatives.
;
_journal_issue 18
_journal_name_full 'Organic &amp; biomolecular chemistry'
_journal_page_first 5122
_journal_page_last 5130
_journal_paper_doi 10.1039/c4ob02657h
_journal_volume 13
_journal_year 2015
_chemical_formula_moiety 'C22 H19 N'
_chemical_formula_sum 'C22 H19 N'
_chemical_formula_weight 297.38
_space_group_crystal_system monoclinic
_space_group_IT_number 14
_space_group_name_Hall '-P 2ybc'
_space_group_name_H-M_alt 'P 1 21/c 1'
_symmetry_space_group_name_Hall '-P 2ybc'
_symmetry_space_group_name_H-M 'P 1 21/c 1'
_atom_sites_solution_hydrogens difmap
_atom_sites_solution_primary direct
_atom_sites_solution_secondary difmap
_audit_block_doi 10.5517/cc13xm1p
_audit_creation_date 2014-09-24
_audit_creation_method
;
Olex2 1.2-beta
(compiled 2014.09.19 svn.r3010 for OlexSys, GUI svn.r4874)
;
_audit_update_record
;
2014-12-19 deposited with the CCDC.
2015-03-24 downloaded from the CCDC.
;
_cell_angle_alpha 90
_cell_angle_beta 102.044(4)
_cell_angle_gamma 90
_cell_formula_units_Z 4
_cell_length_a 5.4941(2)
_cell_length_b 24.8448(10)
_cell_length_c 12.4135(5)
_cell_measurement_reflns_used 3105
_cell_measurement_temperature 120
_cell_measurement_theta_max 27.4370
_cell_measurement_theta_min 1.8510
_cell_volume 1657.14(11)
_computing_cell_refinement
'CrysAlisPro, Agilent Technologies, Version 1.171.36.32 (release 02-08-2013 CrysAlis171 .NET) (compiled Aug 2 2013,16:46:58)'
_computing_data_collection
'CrysAlisPro, Agilent Technologies, Version 1.171.36.32 (release 02-08-2013 CrysAlis171 .NET) (compiled Aug 2 2013,16:46:58)'
_computing_data_reduction
'CrysAlisPro, Agilent Technologies, Version 1.171.36.32 (release 02-08-2013 CrysAlis171 .NET) (compiled Aug 2 2013,16:46:58)'
_computing_molecular_graphics 'Olex2 (Dolomanov et al., 2009)'
_computing_publication_material 'Olex2 (Dolomanov et al., 2009)'
_computing_structure_refinement 'SHELXL 2014/3 multi-CPU version (Sheldrick, 2008)'
_computing_structure_solution 'ShelXS (Sheldrick, 2008)'
_diffrn_ambient_temperature 120
_diffrn_detector_area_resol_mean 16.15
_diffrn_detector_type 'Sapphire3 CCD area detector'
_diffrn_measured_fraction_theta_full 0.993
_diffrn_measured_fraction_theta_max 0.867
_diffrn_measurement_details
;
  1 omega    0.90   27.00   0.3000   30.0000
omega____ theta____ kappa____ phi______ frames
    -      -18.0936 -100.0000 -120.0000 87

  2 omega  -85.00   36.20   0.3000   30.0000
omega____ theta____ kappa____ phi______ frames
    -      -18.0936    0.0000 -150.0000 404

  3 omega   -5.00   88.00   0.3000   30.0000
omega____ theta____ kappa____ phi______ frames
    -       18.7186   57.0000   90.0000 310

  4 omega   35.00   71.90   0.3000   30.0000
omega____ theta____ kappa____ phi______ frames
    -       18.7186  178.0000  -30.0000 123

  5 omega  -54.00   51.00   0.3000   30.0000
omega____ theta____ kappa____ phi______ frames
    -       18.7186  -77.0000  -30.0000 350
;
_diffrn_measurement_device_type 'Xcalibur, Sapphire3'
_diffrn_measurement_method '\w scans'
_diffrn_orient_matrix_UB_11 0.0126136000
_diffrn_orient_matrix_UB_12 0.0259044000
_diffrn_orient_matrix_UB_13 0.0245566000
_diffrn_orient_matrix_UB_21 -0.0312755000
_diffrn_orient_matrix_UB_22 -0.0107906000
_diffrn_orient_matrix_UB_23 0.0482388000
_diffrn_orient_matrix_UB_31 0.1276156000
_diffrn_orient_matrix_UB_32 -0.0052200000
_diffrn_orient_matrix_UB_33 0.0220648000
_diffrn_radiation_monochromator graphite
_diffrn_radiation_type MoK\a
_diffrn_radiation_wavelength 0.71073
_diffrn_reflns_av_R_equivalents 0.0288
_diffrn_reflns_av_unetI/netI 0.0269
_diffrn_reflns_Laue_measured_fraction_full 0.993
_diffrn_reflns_Laue_measured_fraction_max 0.867
_diffrn_reflns_limit_h_max 6
_diffrn_reflns_limit_h_min -6
_diffrn_reflns_limit_k_max 32
_diffrn_reflns_limit_k_min -30
_diffrn_reflns_limit_l_max 15
_diffrn_reflns_limit_l_min -15
_diffrn_reflns_number 11019
_diffrn_reflns_point_group_measured_fraction_full 0.993
_diffrn_reflns_point_group_measured_fraction_max 0.867
_diffrn_reflns_theta_full 25.000
_diffrn_reflns_theta_max 27.864
_diffrn_reflns_theta_min 1.867
_diffrn_source 'Enhance (Mo) X-ray Source'
_exptl_absorpt_coefficient_mu 0.069
_exptl_absorpt_correction_T_max 1.00000
_exptl_absorpt_correction_T_min 0.73809
_exptl_absorpt_correction_type multi-scan
_exptl_absorpt_process_details
;
CrysAlisPro, Agilent Technologies,
Version 1.171.36.32 (release 02-08-2013 CrysAlis171 .NET)
(compiled Aug  2 2013,16:46:58)
Empirical absorption correction using spherical harmonics,
 implemented in SCALE3 ABSPACK scaling algorithm.
;
_exptl_crystal_colour 'clear colourless'
_exptl_crystal_colour_lustre clear
_exptl_crystal_colour_primary colourless
_exptl_crystal_density_diffrn 1.192
_exptl_crystal_description prism
_exptl_crystal_F_000 632
_exptl_crystal_recrystallization_method 'Re-crystallisation from solvent: toluene'
_exptl_crystal_size_max 0.4
_exptl_crystal_size_mid 0.1
_exptl_crystal_size_min 0.08
_refine_diff_density_max 0.220
_refine_diff_density_min -0.198
_refine_diff_density_rms 0.036
_refine_ls_extinction_method none
_refine_ls_goodness_of_fit_ref 1.059
_refine_ls_hydrogen_treatment constr
_refine_ls_matrix_type full
_refine_ls_number_parameters 208
_refine_ls_number_reflns 3426
_refine_ls_number_restraints 0
_refine_ls_restrained_S_all 1.059
_refine_ls_R_factor_all 0.0495
_refine_ls_R_factor_gt 0.0397
_refine_ls_shift/su_max 0.000
_refine_ls_shift/su_mean 0.000
_refine_ls_structure_factor_coef Fsqd
_refine_ls_weighting_details 'w=1/[\s^2^(Fo^2^)+(0.0370P)^2^+0.5130P] where P=(Fo^2^+2Fc^2^)/3'
_refine_ls_weighting_scheme calc
_refine_ls_wR_factor_gt 0.0903
_refine_ls_wR_factor_ref 0.0961
_reflns_Friedel_coverage 0.000
_reflns_number_gt 2917
_reflns_number_total 3426
_reflns_threshold_expression 'I > 2\s(I)'
_cod_data_source_file c4ob02657h2.cif
_cod_data_source_block 2a
_cod_depositor_comments 'Adding full bibliography for 7154381--7154385.cif.'
_cod_original_cell_volume 1657.15(12)
_cod_database_code 7154381
_shelxl_version_number 2014-3
_shelx_space_group_comment
;
The symmetry employed for this shelxl refinement is uniquely defined
by the following loop, which should always be used as a source of
symmetry information in preference to the above space-group names.
They are only intended as comments.
;
_reflns_odcompleteness_completeness 99.11
_reflns_odcompleteness_iscentric 1
_reflns_odcompleteness_theta 25.01
_olex2_refinement_description
;
1. Fixed Uiso
 At 1.2 times of:
  All C(H) groups
2.a Ternary CH refined with riding coordinates:
 C1(H1)
2.b Aromatic/amide H refined with riding coordinates:
 C4(H4), C2(H2), C3(H3), C16(H16), C13(H13), C21(H21), C14(H14), C12(H12),
 C6(H6), C7(H7), C19(H19), C9(H9), C10(H10), C8(H8), C22(H22), C15(H15),
 C18(H18), C20(H20)
;
_olex2_diffrn_ambient_temperature_device 'Oxford Cryosystems'
_olex2_submission_special_instructions 'No special instructions were received'

loop_
_space_group_symop_operation_xyz
'x, y, z'
'-x, y+1/2, -z+1/2'
'-x, -y, -z'
'x, -y-1/2, z-1/2'

loop_
_atom_site_label
_atom_site_type_symbol
_atom_site_fract_x
_atom_site_fract_y
_atom_site_fract_z
_atom_site_U_iso_or_equiv
_atom_site_adp_type
_atom_site_occupancy
_atom_site_site_symmetry_order
_atom_site_calc_flag
_atom_site_refinement_flags_posn
N N 0.28259(19) 0.39834(4) 0.17878(8) 0.0220(2) Uani 1 1 d .
C11 C 0.3333(2) 0.40284(5) 0.37662(9) 0.0199(3) Uani 1 1 d .
C4 C 0.6747(2) 0.35258(5) -0.00124(10) 0.0238(3) Uani 1 1 d .
H4 H 0.8016 0.3773 0.0229 0.029 Uiso 1 1 calc R
C2 C 0.4719(2) 0.39284(5) 0.13550(9) 0.0215(3) Uani 1 1 d .
H2 H 0.6109 0.4142 0.1613 0.026 Uiso 1 1 calc R
C5 C 0.7106(2) 0.31558(5) -0.08886(10) 0.0212(3) Uani 1 1 d .
C3 C 0.4803(2) 0.35470(5) 0.04752(9) 0.0222(3) Uani 1 1 d .
H3 H 0.3474 0.3313 0.0248 0.027 Uiso 1 1 calc R
C1 C 0.3117(2) 0.43613(5) 0.27232(9) 0.0206(3) Uani 1 1 d .
H1 H 0.4679 0.4559 0.2768 0.025 Uiso 1 1 calc R
C16 C 0.5476(2) 0.40540(5) 0.45867(10) 0.0241(3) Uani 1 1 d .
H16 H 0.6750 0.4288 0.4509 0.029 Uiso 1 1 calc R
C13 C 0.1704(2) 0.33549(5) 0.48289(11) 0.0260(3) Uani 1 1 d .
H13 H 0.0436 0.3120 0.4908 0.031 Uiso 1 1 calc R
C21 C -0.1509(3) 0.54116(5) 0.33000(11) 0.0289(3) Uani 1 1 d .
H21 H -0.1913 0.5580 0.3908 0.035 Uiso 1 1 calc R
C14 C 0.3857(2) 0.33834(5) 0.56414(10) 0.0274(3) Uani 1 1 d .
H14 H 0.4034 0.3167 0.6264 0.033 Uiso 1 1 calc R
C12 C 0.1442(2) 0.36767(5) 0.38979(10) 0.0230(3) Uani 1 1 d .
H12 H -0.0009 0.3657 0.3357 0.028 Uiso 1 1 calc R
C17 C 0.0993(2) 0.47671(5) 0.25504(10) 0.0208(3) Uani 1 1 d .
C6 C 0.5732(2) 0.26821(5) -0.11352(10) 0.0257(3) Uani 1 1 d .
H6 H 0.4516 0.2596 -0.0743 0.031 Uiso 1 1 calc R
C7 C 0.6158(3) 0.23403(5) -0.19529(11) 0.0305(3) Uani 1 1 d .
H7 H 0.5219 0.2028 -0.2111 0.037 Uiso 1 1 calc R
C19 C -0.2129(3) 0.52976(5) 0.13481(11) 0.0307(3) Uani 1 1 d .
H19 H -0.2959 0.5388 0.0639 0.037 Uiso 1 1 calc R
C9 C 0.9351(2) 0.29269(6) -0.23081(11) 0.0289(3) Uani 1 1 d .
H9 H 1.0567 0.3010 -0.2702 0.035 Uiso 1 1 calc R
C10 C 0.8925(2) 0.32723(5) -0.14910(10) 0.0255(3) Uani 1 1 d .
H10 H 0.9862 0.3585 -0.1341 0.031 Uiso 1 1 calc R
C8 C 0.7981(3) 0.24605(6) -0.25406(11) 0.0302(3) Uani 1 1 d .
H8 H 0.8276 0.2228 -0.3087 0.036 Uiso 1 1 calc R
C22 C 0.0344(2) 0.50245(5) 0.34474(10) 0.0249(3) Uani 1 1 d .
H22 H 0.1169 0.4935 0.4157 0.030 Uiso 1 1 calc R
C15 C 0.5741(2) 0.37340(6) 0.55236(10) 0.0278(3) Uani 1 1 d .
H15 H 0.7181 0.3756 0.6070 0.033 Uiso 1 1 calc R
C18 C -0.0264(2) 0.49123(5) 0.14987(10) 0.0262(3) Uani 1 1 d .
H18 H 0.0153 0.4749 0.0888 0.031 Uiso 1 1 calc R
C20 C -0.2764(3) 0.55488(5) 0.22474(11) 0.0295(3) Uani 1 1 d .
H20 H -0.4018 0.5807 0.2146 0.035 Uiso 1 1 calc R

loop_
_atom_site_aniso_label
_atom_site_aniso_U_11
_atom_site_aniso_U_22
_atom_site_aniso_U_33
_atom_site_aniso_U_23
_atom_site_aniso_U_13
_atom_site_aniso_U_12
N 0.0243(5) 0.0229(5) 0.0186(5) -0.0015(4) 0.0042(4) -0.0007(4)
C11 0.0214(6) 0.0195(6) 0.0197(6) -0.0025(5) 0.0064(5) 0.0023(5)
C4 0.0259(7) 0.0224(6) 0.0230(6) 0.0008(5) 0.0046(5) -0.0011(5)
C2 0.0233(6) 0.0225(6) 0.0181(6) 0.0031(5) 0.0025(5) -0.0011(5)
C5 0.0210(6) 0.0225(6) 0.0195(6) 0.0033(5) 0.0030(5) 0.0038(5)
C3 0.0239(6) 0.0236(6) 0.0178(6) 0.0019(5) 0.0017(5) 0.0011(5)
C1 0.0219(6) 0.0214(6) 0.0188(6) -0.0025(5) 0.0045(5) -0.0042(5)
C16 0.0206(6) 0.0280(7) 0.0241(6) -0.0001(5) 0.0057(5) -0.0005(5)
C13 0.0255(7) 0.0239(6) 0.0318(7) 0.0019(5) 0.0129(5) 0.0009(5)
C21 0.0354(8) 0.0248(7) 0.0279(7) -0.0018(5) 0.0102(6) 0.0014(6)
C14 0.0307(7) 0.0291(7) 0.0247(6) 0.0068(5) 0.0112(5) 0.0111(6)
C12 0.0207(6) 0.0245(6) 0.0238(6) -0.0011(5) 0.0048(5) 0.0003(5)
C17 0.0228(6) 0.0183(6) 0.0219(6) 0.0002(5) 0.0058(5) -0.0057(5)
C6 0.0272(7) 0.0227(6) 0.0287(7) 0.0037(5) 0.0092(5) 0.0015(5)
C7 0.0357(8) 0.0220(6) 0.0332(7) -0.0017(5) 0.0056(6) 0.0015(6)
C19 0.0390(8) 0.0266(7) 0.0240(7) 0.0075(5) 0.0013(6) 0.0019(6)
C9 0.0238(7) 0.0419(8) 0.0221(6) 0.0035(6) 0.0073(5) 0.0061(6)
C10 0.0224(6) 0.0295(7) 0.0245(6) 0.0015(5) 0.0046(5) -0.0015(5)
C8 0.0337(7) 0.0337(7) 0.0222(7) -0.0031(5) 0.0039(5) 0.0101(6)
C22 0.0298(7) 0.0247(6) 0.0193(6) 0.0001(5) 0.0029(5) -0.0002(5)
C15 0.0218(6) 0.0368(7) 0.0243(6) 0.0028(5) 0.0035(5) 0.0062(6)
C18 0.0359(7) 0.0232(6) 0.0200(6) 0.0019(5) 0.0071(5) -0.0016(5)
C20 0.0314(7) 0.0205(6) 0.0366(8) 0.0061(5) 0.0071(6) 0.0029(5)

loop_
_atom_type_symbol
_atom_type_description
_atom_type_scat_dispersion_real
_atom_type_scat_dispersion_imag
_atom_type_scat_source
C C 0.0033 0.0016 'International Tables Vol C Tables 4.2.6.8 and 6.1.1.4'
H H 0.0000 0.0000 'International Tables Vol C Tables 4.2.6.8 and 6.1.1.4'
N N 0.0061 0.0033 'International Tables Vol C Tables 4.2.6.8 and 6.1.1.4'

loop_
_geom_angle_atom_site_label_1
_geom_angle_atom_site_label_2
_geom_angle_atom_site_label_3
_geom_angle
C2 N C1 115.86(10)
C16 C11 C1 120.23(11)
C16 C11 C12 118.80(11)
C12 C11 C1 120.91(11)
C3 C4 C5 127.19(12)
N C2 C3 122.92(11)
C6 C5 C4 122.68(11)
C6 C5 C10 118.10(11)
C10 C5 C4 119.20(11)
C4 C3 C2 121.35(12)
N C1 C11 107.49(9)
N C1 C17 110.87(9)
C11 C1 C17 113.67(9)
C11 C16 C15 120.79(12)
C14 C13 C12 120.06(12)
C22 C21 C20 120.17(12)
C15 C14 C13 119.90(12)
C13 C12 C11 120.57(12)
C22 C17 C1 120.51(11)
C18 C17 C1 121.31(11)
C18 C17 C22 118.10(12)
C7 C6 C5 120.86(12)
C6 C7 C8 120.34(13)
C20 C19 C18 120.38(12)
C8 C9 C10 120.38(12)
C9 C10 C5 120.81(12)
C9 C8 C7 119.50(12)
C21 C22 C17 121.13(12)
C14 C15 C16 119.87(12)
C19 C18 C17 120.93(12)
C19 C20 C21 119.29(12)

loop_
_geom_bond_atom_site_label_1
_geom_bond_atom_site_label_2
_geom_bond_distance
N C2 1.2737(15)
N C1 1.4757(15)
C11 C1 1.5200(16)
C11 C16 1.3882(17)
C11 C12 1.3932(17)
C4 C5 1.4684(17)
C4 C3 1.3343(17)
C2 C3 1.4538(16)
C5 C6 1.3969(18)
C5 C10 1.3981(17)
C1 C17 1.5231(17)
C16 C15 1.3912(17)
C13 C14 1.3867(19)
C13 C12 1.3878(17)
C21 C22 1.3847(18)
C21 C20 1.3866(19)
C14 C15 1.3838(19)
C17 C22 1.3936(17)
C17 C18 1.3911(17)
C6 C7 1.3803(18)
C7 C8 1.3893(19)
C19 C18 1.3861(19)
C19 C20 1.3856(19)
C9 C10 1.3851(18)
C9 C8 1.379(2)

loop_
_geom_torsion_atom_site_label_1
_geom_torsion_atom_site_label_2
_geom_torsion_atom_site_label_3
_geom_torsion_atom_site_label_4
_geom_torsion
N C2 C3 C4 175.25(12)
N C1 C17 C22 156.10(11)
N C1 C17 C18 -27.26(15)
C11 C1 C17 C22 34.87(15)
C11 C1 C17 C18 -148.48(11)
C11 C16 C15 C14 0.29(19)
C4 C5 C6 C7 -178.85(12)
C4 C5 C10 C9 178.67(11)
C2 N C1 C11 -106.54(12)
C2 N C1 C17 128.66(11)
C5 C4 C3 C2 178.55(11)
C5 C6 C7 C8 0.5(2)
C3 C4 C5 C6 -17.1(2)
C3 C4 C5 C10 164.24(12)
C1 N C2 C3 175.88(10)
C1 C11 C16 C15 -177.18(11)
C1 C11 C12 C13 176.85(11)
C1 C17 C22 C21 177.12(11)
C1 C17 C18 C19 -177.45(11)
C16 C11 C1 N 118.35(12)
C16 C11 C1 C17 -118.56(12)
C16 C11 C12 C13 -0.48(18)
C13 C14 C15 C16 -0.44(19)
C14 C13 C12 C11 0.33(18)
C12 C11 C1 N -58.94(14)
C12 C11 C1 C17 64.15(14)
C12 C11 C16 C15 0.17(18)
C12 C13 C14 C15 0.14(19)
C6 C5 C10 C9 -0.03(18)
C6 C7 C8 C9 -0.6(2)
C10 C5 C6 C7 -0.20(18)
C10 C9 C8 C7 0.4(2)
C8 C9 C10 C5 -0.1(2)
C22 C21 C20 C19 -0.5(2)
C22 C17 C18 C19 -0.73(18)
C18 C17 C22 C21 0.37(18)
C18 C19 C20 C21 0.1(2)
C20 C21 C22 C17 0.23(19)
C20 C19 C18 C17 0.5(2)
